data_7231585
loop_
_publ_author_name
'Pisagatti, Ilenia'
'Gattuso, Giuseppe'
'Notti, Anna'
'Parisi, Melchiorre F.'
'Brancatelli, Giovanna'
'Geremia, Silvano'
'Greco, Francesco'
'Millesi, Salvatrice'
'Pappalardo, Andrea'
'Spitaleri, Luca'
'Gulino, Antonino'

_publ_section_title
;
 Recognition and optical sensing of amines by a quartz-bound
 7-chloro-4-quinolylazopillar[5]arene monolayer
;
_journal_issue 58
_journal_name_full 'RSC Advances'
_journal_page_first 33269
_journal_paper_doi 10.1039/C8RA06792A
_journal_volume 8
_journal_year 2018
_chemical_formula_sum 'C57.65 H55.4 Cl3.8 N3 O13.75'
_chemical_formula_weight 1144.96
_space_group_IT_number 14
_symmetry_cell_setting monoclinic
_symmetry_Int_Tables_number 14
_symmetry_space_group_name_Hall '-P 2yn'
_symmetry_space_group_name_H-M 'P 1 21/n 1'
_atom_sites_solution_hydrogens geom
_audit_block_doi 10.5517/ccdc.csd.cc1nkbdy
_audit_creation_date 2017-03-06T19:29:56-00:00
_audit_creation_method 'WinGX routine CIF_UPDATE'
_audit_update_record
;
2017-03-06 deposited with the CCDC.
2018-09-19 downloaded from the CCDC.
;
_cell_angle_alpha 90
_cell_angle_beta 95.981(3)
_cell_angle_gamma 90
_cell_formula_units_Z 4
_cell_length_a 12.576(2)
_cell_length_b 33.2860(10)
_cell_length_c 14.585(2)
_cell_measurement_reflns_used 11904
_cell_measurement_temperature 100(2)
_cell_measurement_theta_max 30
_cell_measurement_theta_min 7.677
_cell_volume 6072.1(13)
_computing_data_collection 'Elettra XRD1 Data Collection SW'
_computing_molecular_graphics Pymol
_computing_publication_material 'SHELXL-2014/7 (Sheldrick, 2014)'
_computing_structure_refinement 'SHELXL-2014/7 (Sheldrick, 2014)'
_computing_structure_solution 'SIR2011, updated version of SIR2008 (Burla et al., 2007)'
_diffrn_ambient_temperature 100(2)
_diffrn_measured_fraction_theta_full 0.945
_diffrn_measured_fraction_theta_max 0.958
_diffrn_measurement_device_type 'Dectris Pilatus 2M'
_diffrn_measurement_method 'CCD rotation images, thick slices'
_diffrn_radiation_monochromator Si111
_diffrn_radiation_source 'Elettra Synchrotron, Trieste (Italy)'
_diffrn_radiation_wavelength 0.8
_diffrn_reflns_av_R_equivalents 0.0878
_diffrn_reflns_av_unetI/netI 0.0831
_diffrn_reflns_Laue_measured_fraction_full 0.945
_diffrn_reflns_Laue_measured_fraction_max 0.958
_diffrn_reflns_limit_h_max 15
_diffrn_reflns_limit_h_min -15
_diffrn_reflns_limit_k_max 41
_diffrn_reflns_limit_k_min -41
_diffrn_reflns_limit_l_max 18
_diffrn_reflns_limit_l_min -17
_diffrn_reflns_number 39700
_diffrn_reflns_point_group_measured_fraction_full 0.945
_diffrn_reflns_point_group_measured_fraction_max 0.958
_diffrn_reflns_theta_full 25
_diffrn_reflns_theta_max 30
_diffrn_reflns_theta_min 7.677
_exptl_absorpt_coefficient_mu 0.338
_exptl_absorpt_correction_type none
_exptl_crystal_colour yellow
_exptl_crystal_density_diffrn 1.252
_exptl_crystal_description rod-like
_exptl_crystal_F_000 2388
_exptl_crystal_size_max 0.21
_exptl_crystal_size_mid 0.15
_exptl_crystal_size_min 0.11
_refine_diff_density_max 0.701
_refine_diff_density_min -0.466
_refine_diff_density_rms 0.095
_refine_ls_extinction_coef 0.347(13)
_refine_ls_extinction_expression Fc^*^=kFc[1+0.001xFc^2^\l^3^/sin(2\q)]^-1/4^
_refine_ls_extinction_method 'SHELXL-2014/7 (Sheldrick 2014'
_refine_ls_goodness_of_fit_ref 1.043
_refine_ls_hydrogen_treatment constr
_refine_ls_matrix_type full
_refine_ls_number_parameters 784
_refine_ls_number_reflns 11904
_refine_ls_number_restraints 20
_refine_ls_restrained_S_all 1.055
_refine_ls_R_factor_all 0.1096
_refine_ls_R_factor_gt 0.1059
_refine_ls_shift/su_max 0.001
_refine_ls_shift/su_mean 0
_refine_ls_structure_factor_coef Fsqd
_refine_ls_weighting_details 'w=1/[\s^2^(Fo^2^)+(0.1443P)^2^+7.5124P] where P=(Fo^2^+2Fc^2^)/3'
_refine_ls_weighting_scheme calc
_refine_ls_wR_factor_gt 0.2726
_refine_ls_wR_factor_ref 0.2763
_reflns_Friedel_coverage 0
_reflns_number_gt 10964
_reflns_number_total 11904
_reflns_threshold_expression 'I > 2\s(I)'
_cod_data_source_file c8ra06792a2.cif
_cod_data_source_block 12_me
_cod_original_sg_symbol_H-M 'P 21/n'
_cod_original_formula_sum 'C57.65 H55.40 Cl3.80 N3 O13.75'
_cod_database_code 7231585
_shelx_estimated_absorpt_t_min 0.932
_shelx_estimated_absorpt_t_max 0.964

loop_
_symmetry_equiv_pos_as_xyz
'x, y, z'
'-x+1/2, y+1/2, -z+1/2'
'-x, -y, -z'
'x-1/2, -y-1/2, z-1/2'

loop_
_atom_site_label
_atom_site_type_symbol
_atom_site_fract_x
_atom_site_fract_y
_atom_site_fract_z
_atom_site_U_iso_or_equiv
_atom_site_adp_type
_atom_site_occupancy
_atom_site_site_symmetry_order
_atom_site_calc_flag
_atom_site_refinement_flags_posn
_atom_site_refinement_flags_adp
_atom_site_refinement_flags_occupancy
_atom_site_disorder_assembly
_atom_site_disorder_group
C1SO C 0.3618(5) 0.42080(18) 0.7152(6) 0.085(3) Uani 0.7 1 d D . P . .
H1SO H 0.3591 0.4499 0.7317 0.102 Uiso 0.35 1 calc R U P A 1
H1SY H 0.3688 0.4497 0.734 0.102 Uiso 0.35 1 calc R U P B 2
C2SO C 0.3849(8) 0.3965(2) 0.7936(5) 0.083(2) Uani 0.7 1 d D . P E .
H2SO H 0.4648 0.3973 0.803 0.1 Uiso 0.35 1 calc R U P C 1
H2SY H 0.453 0.41 0.8182 0.1 Uiso 0.35 1 calc R U P D 2
Cl1A Cl 0.3585(5) 0.34390(9) 0.7722(2) 0.0744(13) Uani 0.35 1 d D . P E 1
Cl2A Cl 0.3528(10) 0.4218(2) 0.8773(4) 0.134(4) Uani 0.35 1 d D . P E 1
Cl3A Cl 0.4712(12) 0.4098(3) 0.6354(9) 0.186(6) Uani 0.35 1 d D . P F 1
Cl4A Cl 0.2428(5) 0.40330(16) 0.6771(5) 0.0795(19) Uani 0.35 1 d D . P F 1
Cl1B Cl 0.4402(11) 0.34868(15) 0.7728(5) 0.164(5) Uani 0.35 1 d D . P E 2
Cl2B Cl 0.3045(5) 0.41386(16) 0.8798(4) 0.0733(18) Uani 0.35 1 d D . P E 2
Cl3B Cl 0.4500(2) 0.41091(12) 0.6283(2) 0.0401(7) Uani 0.35 1 d D . P F 2
Cl4B Cl 0.2241(3) 0.41222(11) 0.6551(3) 0.0440(8) Uani 0.35 1 d D . P F 2
O1W O 0.5972(6) 0.4270(2) 0.7517(5) 0.0681(15) Uiso 0.5 1 d . . P G 3
C11M C 0.721(2) 0.3600(7) 0.8772(19) 0.151(7) Uiso 0.5 1 d D . P H 4
O11M O 0.6456(19) 0.3929(7) 0.8557(16) 0.193(7) Uiso 0.5 1 d D . P H 4
C1ME C 0.6220(8) 0.3648(3) 0.3803(8) 0.084(3) Uani 0.6 1 d . . P . .
O1ME O 0.5466(4) 0.37512(17) 0.4409(4) 0.0694(13) Uani 0.6 1 d . . P . .
C2ME C 1.0956(4) 0.36022(14) 0.1015(3) 0.0602(10) Uani 1 1 d . . . . .
H2M1 H 1.133 0.3776 0.1486 0.09 Uiso 1 1 calc R U . . .
H2M2 H 1.13 0.3622 0.0444 0.09 Uiso 1 1 calc R U . . .
H2M3 H 1.0986 0.3323 0.1231 0.09 Uiso 1 1 calc R U . . .
O2ME O 0.9864(2) 0.37263(9) 0.08450(15) 0.0516(6) Uani 1 1 d . . . . .
H2ME H 0.9766 0.3839 0.0327 0.077 Uiso 1 1 calc R U . . .
C1A C 0.9441(2) 0.42144(9) 0.28826(19) 0.0348(6) Uani 1 1 d . . . . .
C1B C 0.9885(2) 0.38564(9) 0.32294(19) 0.0353(6) Uani 1 1 d . . . . .
H1B H 1.0091 0.3658 0.2814 0.042 Uiso 1 1 calc R U . . .
C1C C 1.0033(2) 0.37822(9) 0.41732(19) 0.0344(6) Uani 1 1 d . . . . .
C1D C 0.9736(2) 0.40850(9) 0.47723(19) 0.0349(6) Uani 1 1 d . . . . .
C1E C 0.9316(2) 0.44491(9) 0.4417(2) 0.0364(6) Uani 1 1 d . . . . .
H1E H 0.9148 0.4654 0.4832 0.044 Uiso 1 1 calc R U . . .
C1F C 0.9141(2) 0.45180(9) 0.3484(2) 0.0347(6) Uani 1 1 d . . . . .
N3 N 0.9478(2) 0.42563(9) 0.62325(17) 0.0394(6) Uani 1 1 d . . . . .
C1M C 0.9574(2) 0.41463(10) 0.7169(2) 0.0382(7) Uani 1 1 d . . . . .
C1N C 0.9923(3) 0.37795(11) 0.7520(2) 0.0453(7) Uani 1 1 d . . . . .
H1N H 1.015 0.3577 0.7124 0.054 Uiso 1 1 calc R U . . .
C1O C 0.9939(3) 0.37092(11) 0.8462(2) 0.0495(8) Uani 1 1 d . . . . .
H1O H 1.0177 0.3454 0.869 0.059 Uiso 1 1 calc R U . . .
N1 N 0.9643(2) 0.39755(9) 0.90623(18) 0.0452(7) Uani 1 1 d . . . . .
C1Q C 0.9314(2) 0.43442(10) 0.8740(2) 0.0388(7) Uani 1 1 d . . . . .
C1R C 0.9256(2) 0.44455(9) 0.77929(19) 0.0347(6) Uani 1 1 d . . . . .
C1S C 0.8903(2) 0.48331(10) 0.7509(2) 0.0370(6) Uani 1 1 d . . . . .
H1S H 0.8852 0.4902 0.6874 0.044 Uiso 1 1 calc R U . . .
C1T C 0.8633(2) 0.51103(10) 0.8134(2) 0.0387(7) Uani 1 1 d . . . . .
H1T H 0.8408 0.5372 0.794 0.046 Uiso 1 1 calc R U . . .
C1U C 0.8695(2) 0.50023(10) 0.9078(2) 0.0396(7) Uani 1 1 d . . . . .
C1Z C 0.8595(2) 0.48944(9) 0.3098(2) 0.0379(7) Uani 1 1 d . . . . .
H1Z1 H 0.8935 0.4984 0.2551 0.046 Uiso 1 1 calc R U . . .
H1Z2 H 0.8685 0.5111 0.3566 0.046 Uiso 1 1 calc R U . . .
C2A C 0.5926(3) 0.47104(10) 0.1652(2) 0.0421(7) Uani 1 1 d . . . . .
C2B C 0.7015(2) 0.47713(10) 0.1913(2) 0.0393(7) Uani 1 1 d . . . . .
H2B H 0.7495 0.4777 0.1451 0.047 Uiso 1 1 calc R U . . .
C2C C 0.7414(2) 0.48229(9) 0.2828(2) 0.0367(6) Uani 1 1 d . . . . .
C2D C 0.6707(3) 0.47947(9) 0.3510(2) 0.0389(7) Uani 1 1 d . . . . .
C2E C 0.5620(3) 0.47487(10) 0.3254(2) 0.0411(7) Uani 1 1 d . . . . .
H2E H 0.5142 0.4743 0.3717 0.049 Uiso 1 1 calc R U . . .
C2F C 0.5216(2) 0.47112(10) 0.2329(2) 0.0418(7) Uani 1 1 d . . . . .
C2H C 0.6189(4) 0.4599(2) 0.0086(3) 0.0760(14) Uani 1 1 d . . . . .
H2H1 H 0.6639 0.4839 0.0066 0.114 Uiso 1 1 calc R U . . .
H2H2 H 0.5773 0.4561 -0.0514 0.114 Uiso 1 1 calc R U . . .
H2H3 H 0.6644 0.4363 0.023 0.114 Uiso 1 1 calc R U . . .
C2L C 0.6523(4) 0.47134(19) 0.5114(3) 0.0721(13) Uani 1 1 d . . . . .
H2L1 H 0.5957 0.4912 0.5161 0.108 Uiso 1 1 calc R U . . .
H2L2 H 0.6974 0.4698 0.5702 0.108 Uiso 1 1 calc R U . . .
H2L3 H 0.6201 0.445 0.4966 0.108 Uiso 1 1 calc R U . . .
C2Z C 0.4032(3) 0.46538(11) 0.2070(3) 0.0494(8) Uani 1 1 d . . . . .
H2Z1 H 0.3846 0.4737 0.1422 0.059 Uiso 1 1 calc R U . . .
H2Z2 H 0.3629 0.4827 0.2465 0.059 Uiso 1 1 calc R U . . .
C3A C 0.3683(3) 0.35272(11) 0.1651(2) 0.0457(8) Uani 1 1 d . . . . .
C3B C 0.3916(3) 0.39304(12) 0.1532(2) 0.0464(8) Uani 1 1 d . . . . .
H3B H 0.4223 0.4011 0.0993 0.056 Uiso 1 1 calc R U . . .
C3C C 0.3710(2) 0.42194(11) 0.2183(3) 0.0445(7) Uani 1 1 d . . . . .
C3D C 0.3234(3) 0.40976(11) 0.2955(2) 0.0437(7) Uani 1 1 d . . . . .
C3E C 0.2986(2) 0.36948(11) 0.3069(2) 0.0426(7) Uani 1 1 d . . . . .
H3E H 0.2654 0.3616 0.3597 0.051 Uiso 1 1 calc R U . . .
C3F C 0.3210(3) 0.34037(11) 0.2428(2) 0.0427(7) Uani 1 1 d . . . . .
C3H C 0.4455(6) 0.3328(2) 0.0306(4) 0.095(2) Uani 1 1 d . . . . .
H3H1 H 0.3991 0.3478 -0.0156 0.143 Uiso 1 1 calc R U . . .
H3H2 H 0.4707 0.3083 0.0027 0.143 Uiso 1 1 calc R U . . .
H3H3 H 0.5069 0.3495 0.053 0.143 Uiso 1 1 calc R U . . .
C3L C 0.2546(5) 0.42853(17) 0.4345(4) 0.0803(16) Uani 1 1 d . . . . .
H3L1 H 0.1831 0.4181 0.414 0.12 Uiso 1 1 calc R U . . .
H3L2 H 0.2482 0.4521 0.4738 0.12 Uiso 1 1 calc R U . . .
H3L3 H 0.2964 0.4077 0.4694 0.12 Uiso 1 1 calc R U . . .
C3Z C 0.2988(3) 0.29651(11) 0.2587(3) 0.0463(8) Uani 1 1 d . . . . .
H3Z1 H 0.2767 0.2833 0.199 0.056 Uiso 1 1 calc R U . . .
H3Z2 H 0.2394 0.294 0.2979 0.056 Uiso 1 1 calc R U . . .
C4A C 0.5634(3) 0.23853(11) 0.2991(3) 0.0547(9) Uani 1 1 d . . . . .
C4B C 0.4684(3) 0.25552(11) 0.2560(3) 0.0508(8) Uani 1 1 d . . . . .
H4B H 0.4524 0.253 0.1912 0.061 Uiso 1 1 calc R U . . .
C4C C 0.3986(3) 0.27564(10) 0.3058(3) 0.0452(7) Uani 1 1 d . . . . .
C4D C 0.4232(3) 0.27870(11) 0.4013(3) 0.0491(8) Uani 1 1 d . . . . .
C4E C 0.5155(3) 0.26088(11) 0.4446(3) 0.0519(8) Uani 1 1 d . . . . .
H4E H 0.5296 0.2623 0.5098 0.062 Uiso 1 1 calc R U . . .
C4F C 0.5875(3) 0.24096(10) 0.3938(3) 0.0524(9) Uani 1 1 d . . . . .
C4H C 0.6372(4) 0.2283(2) 0.1589(5) 0.103(2) Uani 1 1 d . U . . .
H4H1 H 0.5701 0.2198 0.1241 0.155 Uiso 1 1 calc R U . . .
H4H2 H 0.6974 0.2147 0.1346 0.155 Uiso 1 1 calc R U . . .
H4H3 H 0.6454 0.2575 0.1531 0.155 Uiso 1 1 calc R U . . .
C4L C 0.3823(4) 0.31013(17) 0.5406(3) 0.0720(12) Uani 1 1 d . . . . .
H4L1 H 0.3904 0.2856 0.5779 0.108 Uiso 1 1 calc R U . . .
H4L2 H 0.3275 0.3273 0.5633 0.108 Uiso 1 1 calc R U . . .
H4L3 H 0.4506 0.3246 0.5451 0.108 Uiso 1 1 calc R U . . .
C4Z C 0.6905(3) 0.22379(11) 0.4411(4) 0.0641(12) Uani 1 1 d . . . . .
H4Z1 H 0.7094 0.1992 0.4081 0.077 Uiso 1 1 calc R U . . .
H4Z2 H 0.6794 0.2161 0.5049 0.077 Uiso 1 1 calc R U . . .
C5A C 0.9368(3) 0.28073(10) 0.3766(3) 0.0453(7) Uani 1 1 d . . . . .
C5B C 0.8518(3) 0.25363(11) 0.3744(3) 0.0546(9) Uani 1 1 d . . . . .
H5B H 0.8407 0.2349 0.3251 0.065 Uiso 1 1 calc R U . . .
C5C C 0.7827(3) 0.25354(10) 0.4435(3) 0.0512(9) Uani 1 1 d . . . . .
C5D C 0.7989(3) 0.28123(11) 0.5144(3) 0.0479(8) Uani 1 1 d . . . . .
C5E C 0.8839(3) 0.30788(10) 0.5171(2) 0.0433(7) Uani 1 1 d . . . . .
H5E H 0.8948 0.3266 0.5663 0.052 Uiso 1 1 calc R U . . .
C5F C 0.9539(2) 0.30778(9) 0.4488(2) 0.0380(7) Uani 1 1 d . . . . .
C5H C 0.9932(6) 0.2566(2) 0.2345(5) 0.110(3) Uani 1 1 d . . . . .
H5H1 H 1.0021 0.2289 0.2568 0.165 Uiso 1 1 calc R U . . .
H5H2 H 1.0464 0.2624 0.1917 0.165 Uiso 1 1 calc R U . . .
H5H3 H 0.9212 0.26 0.2025 0.165 Uiso 1 1 calc R U . . .
C5L C 0.7344(4) 0.31204(18) 0.6462(4) 0.0770(14) Uani 1 1 d . . . . .
H5L1 H 0.8044 0.3112 0.6825 0.115 Uiso 1 1 calc R U . . .
H5L2 H 0.6781 0.3087 0.6872 0.115 Uiso 1 1 calc R U . . .
H5L3 H 0.7254 0.3379 0.6144 0.115 Uiso 1 1 calc R U . . .
C5Z C 1.0448(2) 0.33787(9) 0.4526(2) 0.0378(6) Uani 1 1 d . . . . .
H5Z1 H 1.0779 0.3406 0.5169 0.045 Uiso 1 1 calc R U . . .
H5Z2 H 1.1003 0.3282 0.4145 0.045 Uiso 1 1 calc R U . . .
C1P C 0.9017(2) 0.46347(10) 0.9380(2) 0.0394(7) Uani 1 1 d . . . . .
H1P H 0.9044 0.457 1.0017 0.047 Uiso 1 1 calc R U . . .
O1G O 0.92751(18) 0.42917(7) 0.19641(14) 0.0398(5) Uani 1 1 d . . . . .
H1G H 0.9469 0.4093 0.1669 0.06 Uiso 1 1 calc R U . . .
N2 N 0.9852(2) 0.39937(8) 0.57186(17) 0.0371(6) Uani 1 1 d . . . . .
O2G O 0.5487(2) 0.46475(10) 0.07732(18) 0.0605(8) Uani 1 1 d . . . . .
O2I O 0.7154(2) 0.48292(8) 0.44088(17) 0.0492(6) Uani 1 1 d . . . . .
O3G O 0.3877(2) 0.32268(9) 0.10455(19) 0.0584(7) Uani 1 1 d . . . . .
O3I O 0.3056(2) 0.43945(8) 0.3579(2) 0.0560(7) Uani 1 1 d . . . . .
O4G O 0.6352(3) 0.21821(11) 0.2527(3) 0.0790(10) Uani 1 1 d . U . . .
O4I O 0.3518(2) 0.29993(10) 0.44837(19) 0.0594(7) Uani 1 1 d . . . . .
O5G O 1.0073(2) 0.28333(9) 0.3099(2) 0.0571(7) Uani 1 1 d . . . . .
O5I O 0.7273(2) 0.28034(10) 0.5798(2) 0.0636(8) Uani 1 1 d . . . . .
Cl1 Cl 0.83411(7) 0.53630(3) 0.98511(6) 0.0506(3) Uani 1 1 d . . . . .
O4ME O 0.8010(6) 0.3283(2) 0.1199(5) 0.0759(17) Uiso 0.5 1 d . . P I 1
C4ME C 0.7492(9) 0.3455(3) 0.1962(8) 0.075(2) Uiso 0.5 1 d . . P I 1
C5ME C 0.672(2) 0.3479(7) 0.113(2) 0.099(7) Uiso 0.25 1 d D . P J 2
O5ME O 0.6869(11) 0.3855(4) 0.1522(9) 0.070(3) Uiso 0.25 1 d D . P J 2
O6ME O 0.7608(12) 0.3074(5) 0.2045(11) 0.081(4) Uiso 0.25 1 d D . P K 3
C6ME C 0.8417(17) 0.3015(7) 0.1411(15) 0.079(5) Uiso 0.25 1 d D . P K 3
O10M O 0.6883(12) 0.3963(5) -0.2083(11) 0.109(4) Uiso 0.35 1 d D . P L 1
C10M C 0.6027(12) 0.3760(5) -0.1668(11) 0.072(3) Uiso 0.35 1 d D . P L 1
C3ME C 0.7016(11) 0.3641(3) -0.0623(10) 0.071(3) Uiso 0.4 1 d D . P M 2
O3ME O 0.6889(7) 0.3239(2) -0.0461(6) 0.0647(18) Uiso 0.4 1 d D . P M 2
C8ME C 0.7560(14) 0.2808(6) -0.0004(12) 0.098(4) Uiso 0.4 1 d D . P N 1
O8ME O 0.6734(12) 0.2819(5) -0.0663(10) 0.121(4) Uiso 0.4 1 d D . P N 1

loop_
_atom_site_aniso_label
_atom_site_aniso_U_11
_atom_site_aniso_U_22
_atom_site_aniso_U_33
_atom_site_aniso_U_23
_atom_site_aniso_U_13
_atom_site_aniso_U_12
C1SO 0.065(4) 0.040(3) 0.160(8) 0.025(4) 0.052(5) 0.015(3)
C2SO 0.116(6) 0.067(4) 0.070(4) -0.016(3) 0.023(4) 0.013(4)
Cl1A 0.161(4) 0.0248(12) 0.0369(14) 0.0052(9) 0.008(2) -0.0015(18)
Cl2A 0.265(10) 0.082(4) 0.047(3) -0.015(2) -0.021(4) 0.096(6)
Cl3A 0.288(15) 0.114(7) 0.181(10) -0.043(6) 0.147(10) -0.066(8)
Cl4A 0.085(3) 0.057(2) 0.108(4) 0.041(2) 0.059(3) 0.0373(19)
Cl1B 0.317(12) 0.043(2) 0.107(4) -0.024(2) -0.095(6) 0.053(4)
Cl2B 0.117(3) 0.056(2) 0.059(2) 0.0032(15) 0.072(3) 0.0191(18)
Cl3B 0.0374(11) 0.0513(17) 0.0344(12) 0.0052(11) 0.0176(9) 0.0032(10)
Cl4B 0.0337(13) 0.0396(18) 0.0588(18) 0.0113(14) 0.0047(11) 0.0088(13)
C1ME 0.087(6) 0.058(4) 0.108(7) 0.019(4) 0.018(5) 0.009(4)
O1ME 0.060(3) 0.069(3) 0.079(3) -0.001(3) 0.006(3) -0.014(2)
C2ME 0.063(2) 0.075(3) 0.0438(19) 0.0047(17) 0.0117(16) 0.030(2)
O2ME 0.0565(15) 0.0716(16) 0.0259(10) 0.0009(10) 0.0006(9) 0.0179(12)
C1A 0.0307(14) 0.0465(15) 0.0282(13) -0.0002(11) 0.0079(10) -0.0053(11)
C1B 0.0350(14) 0.0445(15) 0.0269(13) -0.0018(11) 0.0059(10) -0.0027(12)
C1C 0.0308(13) 0.0439(15) 0.0291(13) -0.0006(11) 0.0060(10) -0.0054(11)
C1D 0.0348(14) 0.0449(15) 0.0259(13) -0.0020(11) 0.0064(10) -0.0074(12)
C1E 0.0341(14) 0.0430(15) 0.0335(14) -0.0067(11) 0.0106(11) -0.0077(12)
C1F 0.0305(13) 0.0417(15) 0.0328(14) -0.0006(11) 0.0076(10) -0.0078(11)
N3 0.0412(14) 0.0519(15) 0.0260(12) -0.0026(10) 0.0075(10) -0.0039(11)
C1M 0.0368(15) 0.0499(16) 0.0284(14) -0.0041(12) 0.0061(11) -0.0032(12)
C1N 0.0533(19) 0.0503(17) 0.0325(15) -0.0057(13) 0.0049(13) 0.0073(15)
C1O 0.065(2) 0.0518(18) 0.0320(15) -0.0002(13) 0.0050(14) 0.0129(16)
N1 0.0529(17) 0.0535(16) 0.0287(12) -0.0022(11) 0.0021(11) 0.0105(13)
C1Q 0.0331(14) 0.0524(17) 0.0305(14) -0.0039(12) 0.0011(11) 0.0024(12)
C1R 0.0269(13) 0.0478(16) 0.0293(13) -0.0032(11) 0.0024(10) -0.0028(11)
C1S 0.0264(13) 0.0502(16) 0.0348(14) -0.0001(12) 0.0043(10) -0.0055(12)
C1T 0.0252(13) 0.0481(16) 0.0424(16) 0.0004(12) 0.0018(11) 0.0000(11)
C1U 0.0260(13) 0.0535(17) 0.0386(15) -0.0117(13) 0.0005(11) 0.0026(12)
C1Z 0.0335(15) 0.0405(15) 0.0415(15) -0.0001(12) 0.0117(12) -0.0047(11)
C2A 0.0363(16) 0.0502(17) 0.0394(16) 0.0085(13) 0.0021(12) 0.0047(13)
C2B 0.0327(15) 0.0494(16) 0.0371(15) 0.0106(12) 0.0104(11) 0.0057(12)
C2C 0.0331(14) 0.0369(14) 0.0416(16) 0.0006(11) 0.0108(12) -0.0007(11)
C2D 0.0377(16) 0.0382(15) 0.0424(16) -0.0059(12) 0.0119(12) -0.0019(12)
C2E 0.0356(15) 0.0429(15) 0.0472(17) -0.0033(13) 0.0157(13) -0.0004(12)
C2F 0.0297(15) 0.0416(15) 0.0547(19) 0.0028(13) 0.0072(13) 0.0035(12)
C2H 0.060(3) 0.131(5) 0.0357(19) -0.002(2) 0.0027(17) 0.000(3)
C2L 0.065(3) 0.110(4) 0.043(2) -0.010(2) 0.0165(18) -0.021(2)
C2Z 0.0307(16) 0.0527(19) 0.065(2) 0.0075(16) 0.0035(14) 0.0035(13)
C3A 0.0361(16) 0.0577(19) 0.0422(17) -0.0060(14) -0.0009(13) 0.0023(14)
C3B 0.0341(16) 0.061(2) 0.0445(17) 0.0050(15) 0.0034(13) 0.0012(14)
C3C 0.0260(14) 0.0523(18) 0.0537(19) 0.0024(14) -0.0022(12) 0.0037(12)
C3D 0.0294(14) 0.0515(18) 0.0498(18) -0.0028(14) 0.0019(12) 0.0020(12)
C3E 0.0304(15) 0.0542(18) 0.0425(16) -0.0011(13) 0.0011(12) -0.0018(13)
C3F 0.0321(15) 0.0524(18) 0.0423(16) -0.0001(13) -0.0030(12) -0.0001(13)
C3H 0.121(5) 0.094(4) 0.082(4) -0.034(3) 0.058(4) -0.031(3)
C3L 0.099(4) 0.078(3) 0.070(3) -0.029(2) 0.039(3) -0.032(3)
C3Z 0.0358(16) 0.0515(18) 0.0502(18) -0.0033(14) -0.0020(13) -0.0029(13)
C4A 0.0435(19) 0.0389(16) 0.082(3) -0.0089(17) 0.0071(17) -0.0026(14)
C4B 0.0474(19) 0.0443(17) 0.060(2) -0.0107(15) 0.0000(15) -0.0041(14)
C4C 0.0377(16) 0.0431(16) 0.0536(19) 0.0003(14) -0.0012(13) -0.0040(13)
C4D 0.0450(18) 0.0502(18) 0.0520(19) 0.0055(15) 0.0048(15) -0.0015(14)
C4E 0.0472(19) 0.0516(19) 0.056(2) 0.0138(16) 0.0004(15) -0.0049(15)
C4F 0.0437(18) 0.0348(15) 0.077(3) 0.0086(15) -0.0030(17) -0.0072(13)
C4H 0.055(3) 0.148(5) 0.104(4) -0.069(4) -0.009(3) 0.027(3)
C4L 0.077(3) 0.091(3) 0.049(2) 0.003(2) 0.008(2) 0.001(3)
C4Z 0.046(2) 0.0403(18) 0.103(3) 0.0182(19) -0.006(2) -0.0057(15)
C5A 0.0378(16) 0.0430(16) 0.0547(19) -0.0017(14) 0.0026(14) 0.0017(13)
C5B 0.048(2) 0.0377(16) 0.075(3) -0.0054(16) -0.0058(17) 0.0014(14)
C5C 0.0369(17) 0.0359(15) 0.079(3) 0.0162(16) -0.0044(16) 0.0003(13)
C5D 0.0412(17) 0.0521(18) 0.0493(18) 0.0185(15) 0.0004(14) -0.0013(14)
C5E 0.0406(16) 0.0492(17) 0.0397(16) 0.0092(13) 0.0021(13) -0.0025(13)
C5F 0.0345(15) 0.0431(15) 0.0357(15) 0.0074(12) -0.0002(11) 0.0008(12)
C5H 0.099(4) 0.114(5) 0.124(5) -0.081(4) 0.047(4) -0.039(4)
C5L 0.063(3) 0.095(3) 0.079(3) 0.005(3) 0.034(2) -0.010(2)
C5Z 0.0378(15) 0.0457(16) 0.0299(13) 0.0005(11) 0.0036(11) -0.0012(12)
C1P 0.0334(15) 0.0577(18) 0.0267(13) -0.0057(12) 0.0014(11) 0.0043(13)
O1G 0.0438(12) 0.0510(12) 0.0251(10) 0.0022(8) 0.0062(8) 0.0050(10)
N2 0.0384(13) 0.0473(14) 0.0263(12) -0.0029(10) 0.0062(9) -0.0053(11)
O2G 0.0423(14) 0.101(2) 0.0378(13) 0.0077(13) -0.0001(10) 0.0025(13)
O2I 0.0448(13) 0.0657(15) 0.0391(12) -0.0136(11) 0.0136(10) -0.0077(11)
O3G 0.0629(17) 0.0647(16) 0.0491(14) -0.0109(12) 0.0122(12) -0.0012(13)
O3I 0.0498(14) 0.0548(14) 0.0652(17) -0.0109(12) 0.0146(12) -0.0031(11)
O4G 0.0604(19) 0.077(2) 0.099(3) -0.0235(19) 0.0073(17) 0.0178(15)
O4I 0.0561(16) 0.0746(18) 0.0476(14) 0.0015(13) 0.0059(12) 0.0101(13)
O5G 0.0548(15) 0.0604(15) 0.0571(15) -0.0238(12) 0.0101(12) -0.0069(12)
O5I 0.0459(14) 0.081(2) 0.0642(17) 0.0272(15) 0.0090(12) -0.0130(13)
Cl1 0.0417(5) 0.0609(5) 0.0485(5) -0.0191(4) 0.0006(3) 0.0103(3)

loop_
_atom_type_symbol
_atom_type_description
_atom_type_scat_dispersion_real
_atom_type_scat_dispersion_imag
_atom_type_scat_source
C C -0.002 0.0021 'International Tables Vol C Tables 4.2.6.8 and 6.1.1.4'
N N -0.0031 0.0043 'International Tables Vol C Tables 4.2.6.8 and 6.1.1.4'
O O -0.0042 0.0079 'International Tables Vol C Tables 4.2.6.8 and 6.1.1.4'
Cl Cl 0.1472 0.2018 'International Tables Vol C Tables 4.2.6.8 and 6.1.1.4'
H H 0 0 'International Tables Vol C Tables 4.2.6.8 and 6.1.1.4'

loop_
_geom_angle_atom_site_label_1
_geom_angle_atom_site_label_2
_geom_angle_atom_site_label_3
_geom_angle
C2SO C1SO Cl4A 100.1(6)
C2SO C1SO Cl3B 112.2(5)
C2SO C1SO Cl4B 113.2(6)
Cl3B C1SO Cl4B 104.4(5)
C2SO C1SO Cl3A 106.4(7)
Cl4A C1SO Cl3A 114.1(7)
C1SO C2SO Cl2A 106.0(5)
C1SO C2SO Cl1B 115.3(6)
C1SO C2SO Cl2B 107.5(5)
Cl1B C2SO Cl2B 132.1(6)
C1SO C2SO Cl1A 113.5(6)
Cl2A C2SO Cl1A 126.8(7)
O1G C1A C1B 122.4(3)
O1G C1A C1F 116.9(3)
C1B C1A C1F 120.7(3)
C1A C1B C1C 121.3(3)
C1B C1C C1D 118.0(3)
C1B C1C C5Z 120.0(3)
C1D C1C C5Z 121.9(3)
C1E C1D N2 123.2(3)
C1E C1D C1C 120.3(3)
N2 C1D C1C 116.5(3)
C1F C1E C1D 121.7(3)
C1E C1F C1A 118.0(3)
C1E C1F C1Z 121.8(3)
C1A C1F C1Z 120.2(3)
N2 N3 C1M 113.2(3)
C1N C1M N3 125.6(3)
C1N C1M C1R 118.7(3)
N3 C1M C1R 115.7(3)
C1M C1N C1O 119.1(3)
N1 C1O C1N 124.3(3)
C1O N1 C1Q 118.0(3)
N1 C1Q C1R 122.2(3)
N1 C1Q C1P 118.5(3)
C1R C1Q C1P 119.3(3)
C1S C1R C1Q 119.1(3)
C1S C1R C1M 123.3(3)
C1Q C1R C1M 117.6(3)
C1T C1S C1R 121.0(3)
C1S C1T C1U 119.0(3)
C1P C1U C1T 122.2(3)
C1P C1U Cl1 120.2(2)
C1T C1U Cl1 117.6(3)
C1F C1Z C2C 111.3(2)
O2G C2A C2B 124.8(3)
O2G C2A C2F 116.2(3)
C2B C2A C2F 119.1(3)
C2C C2B C2A 121.7(3)
C2B C2C C2D 118.8(3)
C2B C2C C1Z 121.1(3)
C2D C2C C1Z 120.1(3)
O2I C2D C2E 124.0(3)
O2I C2D C2C 116.4(3)
C2E C2D C2C 119.6(3)
C2D C2E C2F 121.3(3)
C2E C2F C2A 119.2(3)
C2E C2F C2Z 120.2(3)
C2A C2F C2Z 120.6(3)
C2F C2Z C3C 111.2(3)
O3G C3A C3B 124.7(3)
O3G C3A C3F 115.3(3)
C3B C3A C3F 120.0(3)
C3A C3B C3C 121.6(3)
C3D C3C C3B 118.5(3)
C3D C3C C2Z 120.6(3)
C3B C3C C2Z 120.9(3)
O3I C3D C3C 116.0(3)
O3I C3D C3E 124.0(3)
C3C C3D C3E 120.0(3)
C3D C3E C3F 121.7(3)
C3E C3F C3A 118.2(3)
C3E C3F C3Z 121.0(3)
C3A C3F C3Z 120.7(3)
C3F C3Z C4C 110.6(3)
O4G C4A C4F 115.9(4)
O4G C4A C4B 123.5(4)
C4F C4A C4B 120.6(4)
C4C C4B C4A 121.3(4)
C4B C4C C4D 118.4(3)
C4B C4C C3Z 121.6(3)
C4D C4C C3Z 120.0(3)
O4I C4D C4E 123.1(4)
O4I C4D C4C 116.4(3)
C4E C4D C4C 120.5(4)
C4D C4E C4F 121.1(4)
C4A C4F C4E 118.1(3)
C4A C4F C4Z 121.3(4)
C4E C4F C4Z 120.6(4)
C4F C4Z C5C 112.2(3)
C5F C5A O5G 115.6(3)
C5F C5A C5B 119.7(3)
O5G C5A C5B 124.6(3)
C5C C5B C5A 121.1(4)
C5D C5C C5B 118.9(3)
C5D C5C C4Z 120.1(4)
C5B C5C C4Z 120.9(4)
O5I C5D C5C 116.6(3)
O5I C5D C5E 123.5(4)
C5C C5D C5E 119.9(3)
C5D C5E C5F 121.4(3)
C5A C5F C5E 118.9(3)
C5A C5F C5Z 121.0(3)
C5E C5F C5Z 120.1(3)
C1C C5Z C5F 110.0(2)
C1U C1P C1Q 119.5(3)
N3 N2 C1D 115.0(3)
C2A O2G C2H 117.7(3)
C2D O2I C2L 117.7(3)
C3A O3G C3H 117.4(4)
C3D O3I C3L 117.5(3)
C4A O4G C4H 116.2(4)
C4D O4I C4L 118.3(3)
C5A O5G C5H 118.0(4)
C5D O5I C5L 117.0(3)

loop_
_geom_bond_atom_site_label_1
_geom_bond_atom_site_label_2
_geom_bond_distance
C1SO C2SO 1.406(11)
C1SO Cl4A 1.647(10)
C1SO Cl3B 1.800(8)
C1SO Cl4B 1.880(9)
C1SO Cl3A 1.928(11)
C2SO Cl2A 1.569(8)
C2SO Cl1B 1.776(8)
C2SO Cl2B 1.789(8)
C2SO Cl1A 1.803(8)
C11M O11M 1.462(17)
C1ME O1ME 1.405(12)
C2ME O2ME 1.431(5)
C1A O1G 1.359(3)
C1A C1B 1.389(4)
C1A C1F 1.414(4)
C1B C1C 1.392(4)
C1C C1D 1.410(4)
C1C C5Z 1.512(4)
C1D C1E 1.399(5)
C1D N2 1.406(4)
C1E C1F 1.375(4)
C1F C1Z 1.509(4)
N3 N2 1.273(4)
N3 C1M 1.408(4)
C1M C1N 1.377(5)
C1M C1R 1.433(4)
C1N C1O 1.392(5)
C1O N1 1.326(4)
N1 C1Q 1.363(4)
C1Q C1R 1.416(4)
C1Q C1P 1.421(4)
C1R C1S 1.412(5)
C1S C1T 1.364(5)
C1T C1U 1.417(5)
C1U C1P 1.348(5)
C1U Cl1 1.737(3)
C1Z C2C 1.515(4)
C2A O2G 1.357(4)
C2A C2B 1.398(5)
C2A C2F 1.399(5)
C2B C2C 1.386(5)
C2C C2D 1.404(4)
C2D O2I 1.376(4)
C2D C2E 1.387(5)
C2E C2F 1.397(5)
C2F C2Z 1.510(5)
C2H O2G 1.412(5)
C2L O2I 1.416(5)
C2Z C3C 1.515(5)
C3A O3G 1.373(4)
C3A C3B 1.389(5)
C3A C3F 1.395(5)
C3B C3C 1.396(5)
C3C C3D 1.390(5)
C3D O3I 1.377(4)
C3D C3E 1.391(5)
C3E C3F 1.395(5)
C3F C3Z 1.509(5)
C3H O3G 1.403(6)
C3L O3I 1.393(6)
C3Z C4C 1.533(5)
C4A O4G 1.363(5)
C4A C4F 1.385(6)
C4A C4B 1.409(6)
C4B C4C 1.371(5)
C4C C4D 1.398(5)
C4D O4I 1.380(5)
C4D C4E 1.394(5)
C4E C4F 1.396(6)
C4F C4Z 1.515(5)
C4H O4G 1.411(9)
C4L O4I 1.402(5)
C4Z C5C 1.522(5)
C5A C5F 1.385(5)
C5A O5G 1.387(5)
C5A C5B 1.396(5)
C5B C5C 1.396(6)
C5C C5D 1.385(6)
C5D O5I 1.378(5)
C5D C5E 1.387(5)
C5E C5F 1.396(5)
C5F C5Z 1.517(4)
C5H O5G 1.411(5)
C5L O5I 1.429(7)
O4ME C4ME 1.463(13)
C5ME O5ME 1.381(17)
O6ME C6ME 1.459(17)
O10M C10M 1.454(16)
C3ME O3ME 1.372(12)
C8ME O8ME 1.340(15)

loop_
_geom_hbond_atom_site_label_D
_geom_hbond_atom_site_label_H
_geom_hbond_atom_site_label_A
_geom_hbond_distance_DH
_geom_hbond_distance_HA
_geom_hbond_distance_DA
_geom_hbond_angle_DHA
_geom_hbond_site_symmetry_A
O2ME H2ME N1 0.84 1.89 2.716(4) 166.8 1_554
C2H H2H1 Cl1 0.98 2.8 3.755(6) 163.6 1_554
C2H H2H3 O5ME 0.98 2.53 3.299(15) 135.5 .
C2L H2L3 O1ME 0.98 2.6 3.577(8) 173.5 .
C3E H3E O4I 0.95 2.6 3.127(5) 115.2 .
C3H H3H1 Cl2A 0.98 2.94 3.819(10) 149.4 1_554
C3H H3H1 Cl2B 0.98 2.86 3.800(10) 160.2 1_554
C3L H3L2 O2I 0.98 2.51 3.463(5) 163.1 3_666
C3L H3L3 Cl3B 0.98 2.86 3.595(8) 132.5 .
C4E H4E O5I 0.95 2.66 3.211(5) 117.8 .
C4H H4H3 O6ME 0.98 2.28 3.095(18) 139.6 .
C4L H4L3 O1ME 0.98 2.64 3.419(8) 136.4 .
C5B H5B Cl1A 0.95 2.75 3.577(5) 145.8 4_665
C5E H5E N2 0.95 2.67 3.365(4) 130.1 .
C5H H5H1 Cl1B 0.98 2.72 3.622(9) 154.1 4_665
C5H H5H3 O6ME 0.98 2.56 3.365(18) 138.9 .
O1G H1G O2ME 0.84 1.82 2.647(3) 169.2 .
